data_7040491
loop_
_publ_author_name
'Li, Chuan-Ti'
'Zhao, Yi-Fan'
'Hu, Huai-Ming'
'Zhao, Hui'
'Wang, Xiaofang'
'Xue, Ganglin'

_publ_section_title
;
 Lanthanide coordination frameworks constructed from
 3,3',4,4'-diphenylsulfonetetracarboxylic and 1,10-phenanthroline:
 synthesis, crystal structures and luminescence properties.
;
_journal_issue 39
_journal_name_full 'Dalton transactions (Cambridge, England : 2003)'
_journal_page_first 15436
_journal_paper_doi 10.1039/c6dt02646j
_journal_volume 45
_journal_year 2016
_chemical_formula_sum 'C28 H19 N2 O12.5 S Tb'
_chemical_formula_weight 774.43
_chemical_name_systematic
; 
 ? 
;
_space_group_IT_number 2
_symmetry_cell_setting triclinic
_symmetry_space_group_name_Hall '-P 1'
_symmetry_space_group_name_H-M 'P -1'
_atom_sites_solution_hydrogens geom
_atom_sites_solution_primary direct
_atom_sites_solution_secondary difmap
_audit_creation_method SHELXL-97
_audit_update_record
;
2016-07-01 deposited with the CCDC.
2016-08-25 downloaded from the CCDC.
;
_cell_angle_alpha 108.870(2)
_cell_angle_beta 105.771(2)
_cell_angle_gamma 90.769(2)
_cell_formula_units_Z 2
_cell_length_a 10.6026(13)
_cell_length_b 11.5116(14)
_cell_length_c 11.9957(15)
_cell_measurement_reflns_used 2860
_cell_measurement_temperature 296(2)
_cell_measurement_theta_max 26.12
_cell_measurement_theta_min 2.71
_cell_volume 1325.0(3)
_computing_cell_refinement 'Bruker SAINT'
_computing_data_collection 'Bruker APEX2'
_computing_data_reduction 'Bruker SAINT'
_computing_molecular_graphics 'Bruker SHELXTL'
_computing_publication_material 'Bruker SHELXTL'
_computing_structure_refinement 'SHELXL-97 (Sheldrick, 2008)'
_computing_structure_solution 'SHELXS-97 (Sheldrick, 2008)'
_diffrn_ambient_temperature 296(2)
_diffrn_measured_fraction_theta_full 0.984
_diffrn_measured_fraction_theta_max 0.984
_diffrn_measurement_device_type 'Bruker APEX-II CCD'
_diffrn_measurement_method '\f and \w scans'
_diffrn_radiation_monochromator graphite
_diffrn_radiation_source 'fine-focus sealed tube'
_diffrn_radiation_type MoK\a
_diffrn_radiation_wavelength 0.71073
_diffrn_reflns_av_R_equivalents 0.0212
_diffrn_reflns_av_sigmaI/netI 0.0469
_diffrn_reflns_limit_h_max 12
_diffrn_reflns_limit_h_min -12
_diffrn_reflns_limit_k_max 13
_diffrn_reflns_limit_k_min -13
_diffrn_reflns_limit_l_max 9
_diffrn_reflns_limit_l_min -14
_diffrn_reflns_number 6694
_diffrn_reflns_theta_full 25.05
_diffrn_reflns_theta_max 25.05
_diffrn_reflns_theta_min 1.88
_exptl_absorpt_coefficient_mu 2.824
_exptl_absorpt_correction_T_max 0.727
_exptl_absorpt_correction_T_min 0.601
_exptl_absorpt_correction_type multi-scan
_exptl_absorpt_process_details sadabs
_exptl_crystal_colour yellow
_exptl_crystal_density_diffrn 1.941
_exptl_crystal_density_method 'not measured'
_exptl_crystal_description block
_exptl_crystal_F_000 764
_exptl_crystal_size_max 0.19
_exptl_crystal_size_mid 0.15
_exptl_crystal_size_min 0.11
_refine_diff_density_max 0.673
_refine_diff_density_min -0.541
_refine_diff_density_rms 0.115
_refine_ls_extinction_method none
_refine_ls_goodness_of_fit_ref 1.017
_refine_ls_hydrogen_treatment mixed
_refine_ls_matrix_type full
_refine_ls_number_parameters 419
_refine_ls_number_reflns 4626
_refine_ls_number_restraints 4
_refine_ls_restrained_S_all 1.017
_refine_ls_R_factor_all 0.0384
_refine_ls_R_factor_gt 0.0316
_refine_ls_shift/su_max 0.001
_refine_ls_shift/su_mean 0.000
_refine_ls_structure_factor_coef Fsqd
_refine_ls_weighting_details 'calc w=1/[\s^2^(Fo^2^)+(0.0363P)^2^+1.0561P] where P=(Fo^2^+2Fc^2^)/3'
_refine_ls_weighting_scheme calc
_refine_ls_wR_factor_gt 0.0700
_refine_ls_wR_factor_ref 0.0742
_reflns_number_gt 4102
_reflns_number_total 4626
_reflns_threshold_expression >2sigma(I)
_cod_data_source_file c6dt02646j2.cif
_cod_data_source_block nw2065_0m
_cod_depositor_comments
;
The following automatic conversions were performed:

'_symmetry_cell_setting' value 'Triclinic' changed to 'triclinic'
according to
/usr/data/users/saulius/crontab/automatic-downloads/rss-feeds/RSC/lib/dictionaries/cif_core.dic
dictionary named 'cif_core.dic' version 2.4.2 from 2011-04-26.

Automatic conversion script
Id: cif_fix_values 4268 2015-11-12 08:31:59Z antanas 

 Adding full bibliography for 7040480--7040491.cif.
;
_cod_original_sg_symbol_H-M P-1
_cod_original_formula_sum 'C28 H19 N2 O12.50 S Tb'
_cod_database_code 7040491

loop_
_symmetry_equiv_pos_as_xyz
'x, y, z'
'-x, -y, -z'

loop_
_atom_site_label
_atom_site_type_symbol
_atom_site_fract_x
_atom_site_fract_y
_atom_site_fract_z
_atom_site_U_iso_or_equiv
_atom_site_adp_type
_atom_site_occupancy
_atom_site_symmetry_multiplicity
_atom_site_calc_flag
_atom_site_refinement_flags
Tb1 Tb 0.99523(2) -0.24705(2) 0.03610(2) 0.01842(8) Uani 1 1 d .
S1 S 0.48641(11) 0.29964(11) 0.32110(10) 0.0217(3) Uani 1 1 d .
N1 N 1.1237(4) -0.1367(3) 0.2697(4) 0.0225(9) Uani 1 1 d .
N2 N 0.9104(4) -0.3057(4) 0.1984(4) 0.0257(9) Uani 1 1 d .
O1 O 0.9195(3) -0.0430(3) 0.1185(3) 0.0250(7) Uani 1 1 d .
O2 O 0.7558(3) -0.1897(3) 0.0145(3) 0.0298(8) Uani 1 1 d .
O3 O 0.8322(3) 0.1053(3) -0.0359(3) 0.0241(7) Uani 1 1 d .
O4 O 0.8565(4) 0.2921(3) 0.0993(3) 0.0336(9) Uani 1 1 d .
O5 O 0.8647(3) 0.5755(3) 0.8953(3) 0.0300(8) Uani 1 1 d .
O6 O 0.8653(3) 0.3857(3) 0.9028(3) 0.0279(8) Uani 1 1 d .
O7 O 0.5806(4) 0.3918(3) 0.8722(3) 0.0319(8) Uani 1 1 d .
H7 H 0.5482 0.3659 0.9156 0.048 Uiso 1 1 calc R
O8 O 0.5068(4) 0.2034(3) 0.7362(4) 0.0489(11) Uani 1 1 d .
O9 O 0.4918(4) 0.4074(3) 0.2864(3) 0.0325(8) Uani 1 1 d .
O10 O 0.3622(3) 0.2432(3) 0.3167(3) 0.0317(8) Uani 1 1 d .
C1 C 1.2316(5) -0.0592(5) 0.3060(5) 0.0307(12) Uani 1 1 d .
H1 H 1.2633 -0.0455 0.2458 0.037 Uiso 1 1 calc R
C2 C 1.3009(6) 0.0031(5) 0.4288(5) 0.0435(15) Uani 1 1 d .
H2 H 1.3778 0.0549 0.4491 0.052 Uiso 1 1 calc R
C3 C 1.2548(6) -0.0127(5) 0.5183(5) 0.0453(16) Uani 1 1 d .
H3 H 1.2981 0.0300 0.6008 0.054 Uiso 1 1 calc R
C4 C 1.1402(6) -0.0948(5) 0.4845(5) 0.0376(13) Uani 1 1 d .
C5 C 1.0853(7) -0.1163(6) 0.5728(5) 0.0530(17) Uani 1 1 d .
H5 H 1.1251 -0.0739 0.6561 0.064 Uiso 1 1 calc R
C6 C 0.9771(7) -0.1965(7) 0.5382(5) 0.0532(17) Uani 1 1 d .
H6 H 0.9430 -0.2087 0.5978 0.064 Uiso 1 1 calc R
C7 C 0.9144(6) -0.2627(5) 0.4121(5) 0.0361(13) Uani 1 1 d .
C8 C 0.8011(6) -0.3504(6) 0.3697(6) 0.0456(15) Uani 1 1 d .
H8 H 0.7615 -0.3637 0.4255 0.055 Uiso 1 1 calc R
C9 C 0.7518(6) -0.4134(6) 0.2497(6) 0.0447(15) Uani 1 1 d .
H9 H 0.6794 -0.4725 0.2220 0.054 Uiso 1 1 calc R
C10 C 0.8090(5) -0.3908(5) 0.1652(5) 0.0350(13) Uani 1 1 d .
H10 H 0.7744 -0.4375 0.0822 0.042 Uiso 1 1 calc R
C11 C 0.9636(5) -0.2437(5) 0.3205(4) 0.0270(11) Uani 1 1 d .
C12 C 1.0782(5) -0.1553(4) 0.3587(4) 0.0249(11) Uani 1 1 d .
C13 C 0.7979(5) -0.0784(4) 0.0753(4) 0.0195(10) Uani 1 1 d .
C14 C 0.7033(4) 0.0131(4) 0.1104(4) 0.0197(10) Uani 1 1 d .
C15 C 0.6072(5) -0.0233(4) 0.1546(4) 0.0225(10) Uani 1 1 d .
H15 H 0.5900 -0.1065 0.1432 0.027 Uiso 1 1 calc R
C16 C 0.5361(5) 0.0625(4) 0.2156(4) 0.0256(11) Uani 1 1 d .
H16 H 0.4719 0.0377 0.2454 0.031 Uiso 1 1 calc R
C17 C 0.5630(4) 0.1855(4) 0.2312(4) 0.0199(10) Uani 1 1 d .
C18 C 0.6528(4) 0.2222(4) 0.1808(4) 0.0196(10) Uani 1 1 d .
H18 H 0.6669 0.3049 0.1893 0.023 Uiso 1 1 calc R
C19 C 0.7221(4) 0.1361(4) 0.1176(4) 0.0190(10) Uani 1 1 d .
C20 C 0.8097(5) 0.1816(4) 0.0577(4) 0.0227(10) Uani 1 1 d .
C21 C 0.8320(4) 0.4615(4) 0.8501(4) 0.0182(10) Uani 1 1 d .
C22 C 0.7436(4) 0.4154(4) 0.7180(4) 0.0180(9) Uani 1 1 d .
C23 C 0.7866(5) 0.4478(5) 0.6312(4) 0.0272(11) Uani 1 1 d .
H23 H 0.8672 0.4955 0.6554 0.033 Uiso 1 1 calc R
C24 C 0.7108(5) 0.4099(5) 0.5093(4) 0.0264(11) Uani 1 1 d .
H24 H 0.7399 0.4322 0.4519 0.032 Uiso 1 1 calc R
C25 C 0.5906(4) 0.3380(4) 0.4733(4) 0.0191(10) Uani 1 1 d .
C26 C 0.5486(4) 0.3028(4) 0.5584(4) 0.0200(10) Uani 1 1 d .
H26 H 0.4690 0.2536 0.5337 0.024 Uiso 1 1 calc R
C27 C 0.6254(4) 0.3408(4) 0.6806(4) 0.0178(10) Uani 1 1 d .
C28 C 0.5662(5) 0.3035(4) 0.7663(4) 0.0241(11) Uani 1 1 d .
O11 O 0.9091(3) -0.1776(3) -0.1482(3) 0.0305(8) Uani 1 1 d D
H11A H 0.935(5) -0.106(2) -0.137(5) 0.037 Uiso 1 1 d D
H11B H 0.831(3) -0.201(5) -0.191(4) 0.037 Uiso 1 1 d D
O12 O 0.4582(4) 0.3485(4) 0.0173(3) 0.0335(9) Uani 1 1 d D
H12B H 0.400(4) 0.290(4) -0.006(5) 0.040 Uiso 1 1 d D
H12A H 0.455(6) 0.411(3) 0.076(4) 0.040 Uiso 1 1 d D
O13 O 0.062(3) 0.588(3) 0.639(4) 0.360(19) Uani 0.50 1 d P

loop_
_atom_site_aniso_label
_atom_site_aniso_U_11
_atom_site_aniso_U_22
_atom_site_aniso_U_33
_atom_site_aniso_U_23
_atom_site_aniso_U_13
_atom_site_aniso_U_12
Tb1 0.02009(13) 0.01557(13) 0.01888(13) 0.00567(9) 0.00482(9) 0.00040(8)
S1 0.0224(6) 0.0261(6) 0.0155(6) 0.0051(5) 0.0061(5) 0.0081(5)
N1 0.025(2) 0.017(2) 0.022(2) 0.0053(17) 0.0027(17) -0.0008(17)
N2 0.023(2) 0.028(2) 0.024(2) 0.0090(19) 0.0041(18) -0.0007(18)
O1 0.0228(18) 0.0227(18) 0.0283(19) 0.0075(15) 0.0069(15) 0.0048(14)
O2 0.0287(19) 0.0169(18) 0.047(2) 0.0072(17) 0.0198(17) 0.0020(14)
O3 0.0266(18) 0.0263(18) 0.0195(17) 0.0048(15) 0.0109(14) -0.0027(14)
O4 0.044(2) 0.0167(18) 0.048(2) 0.0097(17) 0.0284(19) 0.0015(16)
O5 0.036(2) 0.0180(18) 0.0259(19) 0.0040(15) -0.0025(16) -0.0038(15)
O6 0.0331(19) 0.0228(19) 0.0285(19) 0.0111(16) 0.0067(16) 0.0114(15)
O7 0.040(2) 0.034(2) 0.0221(19) 0.0058(17) 0.0150(16) -0.0055(16)
O8 0.073(3) 0.032(2) 0.042(2) 0.0049(19) 0.028(2) -0.022(2)
O9 0.049(2) 0.028(2) 0.0244(19) 0.0106(16) 0.0155(17) 0.0174(17)
O10 0.0196(18) 0.051(2) 0.0205(18) 0.0065(17) 0.0057(14) 0.0043(16)
C1 0.026(3) 0.029(3) 0.030(3) 0.009(2) -0.001(2) -0.004(2)
C2 0.046(4) 0.033(3) 0.036(3) 0.007(3) -0.008(3) -0.013(3)
C3 0.055(4) 0.038(3) 0.025(3) 0.004(3) -0.009(3) -0.007(3)
C4 0.054(4) 0.035(3) 0.020(3) 0.007(2) 0.008(3) 0.006(3)
C5 0.075(5) 0.053(4) 0.023(3) 0.007(3) 0.008(3) 0.002(4)
C6 0.077(5) 0.067(5) 0.030(3) 0.023(3) 0.030(3) 0.016(4)
C7 0.046(3) 0.038(3) 0.034(3) 0.017(3) 0.021(3) 0.012(3)
C8 0.045(4) 0.055(4) 0.057(4) 0.035(4) 0.028(3) 0.008(3)
C9 0.036(3) 0.046(4) 0.064(4) 0.030(3) 0.020(3) 0.003(3)
C10 0.028(3) 0.037(3) 0.040(3) 0.016(3) 0.006(2) -0.004(2)
C11 0.035(3) 0.027(3) 0.023(3) 0.011(2) 0.013(2) 0.008(2)
C12 0.032(3) 0.021(3) 0.019(2) 0.006(2) 0.003(2) 0.006(2)
C13 0.027(3) 0.021(3) 0.016(2) 0.010(2) 0.010(2) 0.007(2)
C14 0.020(2) 0.019(2) 0.020(2) 0.006(2) 0.0049(19) 0.0046(19)
C15 0.026(3) 0.017(2) 0.028(3) 0.007(2) 0.012(2) 0.0008(19)
C16 0.022(3) 0.030(3) 0.030(3) 0.010(2) 0.016(2) 0.001(2)
C17 0.019(2) 0.024(3) 0.018(2) 0.007(2) 0.0066(19) 0.0055(19)
C18 0.024(2) 0.016(2) 0.021(2) 0.007(2) 0.009(2) 0.0070(19)
C19 0.021(2) 0.019(2) 0.019(2) 0.010(2) 0.0059(19) 0.0020(19)
C20 0.021(2) 0.027(3) 0.026(3) 0.014(2) 0.009(2) 0.008(2)
C21 0.015(2) 0.019(2) 0.019(2) 0.003(2) 0.0060(19) 0.0026(18)
C22 0.020(2) 0.014(2) 0.019(2) 0.0047(19) 0.0041(19) 0.0033(18)
C23 0.025(3) 0.030(3) 0.027(3) 0.010(2) 0.008(2) -0.007(2)
C24 0.028(3) 0.033(3) 0.023(3) 0.013(2) 0.011(2) -0.001(2)
C25 0.021(2) 0.020(2) 0.016(2) 0.005(2) 0.0065(19) 0.0018(19)
C26 0.017(2) 0.015(2) 0.024(2) 0.001(2) 0.0059(19) -0.0011(18)
C27 0.022(2) 0.012(2) 0.019(2) 0.0035(19) 0.0080(19) 0.0035(18)
C28 0.024(3) 0.024(3) 0.025(3) 0.007(2) 0.008(2) 0.002(2)
O11 0.029(2) 0.030(2) 0.028(2) 0.0108(18) -0.0001(16) -0.0032(17)
O12 0.033(2) 0.038(2) 0.030(2) 0.0077(18) 0.0150(18) -0.0025(18)
O13 0.28(4) 0.39(5) 0.39(5) 0.12(4) 0.09(4) 0.05(3)

loop_
_atom_type_symbol
_atom_type_description
_atom_type_scat_dispersion_real
_atom_type_scat_dispersion_imag
_atom_type_scat_source
C C 0.0033 0.0016 'International Tables Vol C Tables 4.2.6.8 and 6.1.1.4'
H H 0.0000 0.0000 'International Tables Vol C Tables 4.2.6.8 and 6.1.1.4'
N N 0.0061 0.0033 'International Tables Vol C Tables 4.2.6.8 and 6.1.1.4'
O O 0.0106 0.0060 'International Tables Vol C Tables 4.2.6.8 and 6.1.1.4'
S S 0.1246 0.1234 'International Tables Vol C Tables 4.2.6.8 and 6.1.1.4'
Tb Tb -0.1723 4.1537 'International Tables Vol C Tables 4.2.6.8 and 6.1.1.4'

loop_
_geom_angle_atom_site_label_1
_geom_angle_atom_site_label_2
_geom_angle_atom_site_label_3
_geom_angle
_geom_angle_site_symmetry_1
_geom_angle_site_symmetry_3
O5 Tb1 O6 84.14(12) 1_544 2_756
O5 Tb1 O3 135.90(11) 1_544 2_755
O6 Tb1 O3 96.49(12) 2_756 2_755
O5 Tb1 O1 126.36(11) 1_544 .
O6 Tb1 O1 141.79(11) 2_756 .
O3 Tb1 O1 77.46(11) 2_755 .
O5 Tb1 O4 85.88(12) 1_544 2_755
O6 Tb1 O4 73.85(12) 2_756 2_755
O3 Tb1 O4 52.82(10) 2_755 2_755
O1 Tb1 O4 124.70(11) . 2_755
O5 Tb1 O11 79.39(11) 1_544 .
O6 Tb1 O11 139.81(12) 2_756 .
O3 Tb1 O11 72.03(11) 2_755 .
O1 Tb1 O11 74.75(11) . .
O4 Tb1 O11 68.64(12) 2_755 .
O5 Tb1 O2 75.84(11) 1_544 .
O6 Tb1 O2 141.14(11) 2_756 .
O3 Tb1 O2 121.07(10) 2_755 .
O1 Tb1 O2 51.15(10) . .
O4 Tb1 O2 135.79(12) 2_755 .
O11 Tb1 O2 68.60(11) . .
O5 Tb1 N2 84.92(12) 1_544 .
O6 Tb1 N2 73.62(12) 2_756 .
O3 Tb1 N2 137.72(11) 2_755 .
O1 Tb1 N2 85.70(12) . .
O4 Tb1 N2 146.90(12) 2_755 .
O11 Tb1 N2 139.79(12) . .
O2 Tb1 N2 71.74(12) . .
O5 Tb1 N1 144.12(12) 1_544 .
O6 Tb1 N1 73.09(12) 2_756 .
O3 Tb1 N1 75.28(11) 2_755 .
O1 Tb1 N1 68.86(11) . .
O4 Tb1 N1 112.82(12) 2_755 .
O11 Tb1 N1 135.21(11) . .
O2 Tb1 N1 105.08(12) . .
N2 Tb1 N1 62.46(12) . .
O5 Tb1 C20 110.12(14) 1_544 2_755
O6 Tb1 C20 87.04(13) 2_756 2_755
O3 Tb1 C20 26.73(12) 2_755 2_755
O1 Tb1 C20 100.34(12) . 2_755
O4 Tb1 C20 26.35(12) 2_755 2_755
O11 Tb1 C20 65.24(12) . 2_755
O2 Tb1 C20 130.98(12) . 2_755
N2 Tb1 C20 154.39(13) . 2_755
N1 Tb1 C20 96.28(13) . 2_755
O9 S1 O10 120.6(2) . .
O9 S1 C25 107.1(2) . .
O10 S1 C25 107.4(2) . .
O9 S1 C17 107.9(2) . .
O10 S1 C17 108.2(2) . .
C25 S1 C17 104.6(2) . .
C1 N1 C12 117.3(4) . .
C1 N1 Tb1 122.4(3) . .
C12 N1 Tb1 120.3(3) . .
C10 N2 C11 117.3(4) . .
C10 N2 Tb1 121.9(3) . .
C11 N2 Tb1 120.6(3) . .
C13 O1 Tb1 96.6(3) . .
C13 O2 Tb1 90.9(3) . .
C20 O3 Tb1 93.2(3) . 2_755
C20 O4 Tb1 90.8(3) . 2_755
C21 O5 Tb1 154.1(3) . 1_566
C21 O6 Tb1 154.2(3) . 2_756
C28 O7 H7 109.5 . .
N1 C1 C2 124.1(5) . .
N1 C1 H1 117.9 . .
C2 C1 H1 117.9 . .
C3 C2 C1 119.1(5) . .
C3 C2 H2 120.5 . .
C1 C2 H2 120.5 . .
C2 C3 C4 119.1(5) . .
C2 C3 H3 120.5 . .
C4 C3 H3 120.5 . .
C12 C4 C3 117.9(5) . .
C12 C4 C5 119.6(5) . .
C3 C4 C5 122.5(5) . .
C6 C5 C4 121.3(6) . .
C6 C5 H5 119.3 . .
C4 C5 H5 119.3 . .
C5 C6 C7 120.8(6) . .
C5 C6 H6 119.6 . .
C7 C6 H6 119.6 . .
C11 C7 C6 120.3(5) . .
C11 C7 C8 116.2(5) . .
C6 C7 C8 123.5(5) . .
C9 C8 C7 119.8(5) . .
C9 C8 H8 120.1 . .
C7 C8 H8 120.1 . .
C8 C9 C10 120.1(6) . .
C8 C9 H9 119.9 . .
C10 C9 H9 119.9 . .
N2 C10 C9 122.9(5) . .
N2 C10 H10 118.6 . .
C9 C10 H10 118.6 . .
N2 C11 C7 123.5(5) . .
N2 C11 C12 118.1(4) . .
C7 C11 C12 118.4(5) . .
N1 C12 C4 122.5(5) . .
N1 C12 C11 117.9(4) . .
C4 C12 C11 119.6(5) . .
O2 C13 O1 121.3(4) . .
O2 C13 C14 120.0(4) . .
O1 C13 C14 118.3(4) . .
C15 C14 C19 119.9(4) . .
C15 C14 C13 117.1(4) . .
C19 C14 C13 122.3(4) . .
C14 C15 C16 121.0(4) . .
C14 C15 H15 119.5 . .
C16 C15 H15 119.5 . .
C17 C16 C15 118.5(4) . .
C17 C16 H16 120.7 . .
C15 C16 H16 120.7 . .
C16 C17 C18 121.1(4) . .
C16 C17 S1 120.0(3) . .
C18 C17 S1 118.9(4) . .
C17 C18 C19 120.4(4) . .
C17 C18 H18 119.8 . .
C19 C18 H18 119.8 . .
C18 C19 C14 118.8(4) . .
C18 C19 C20 117.1(4) . .
C14 C19 C20 124.1(4) . .
O4 C20 O3 121.9(4) . .
O4 C20 C19 119.9(4) . .
O3 C20 C19 118.1(4) . .
O4 C20 Tb1 62.8(2) . 2_755
O3 C20 Tb1 60.0(2) . 2_755
C19 C20 Tb1 170.8(3) . 2_755
O6 C21 O5 126.0(4) . .
O6 C21 C22 118.8(4) . .
O5 C21 C22 115.2(4) . .
C27 C22 C23 119.4(4) . .
C27 C22 C21 123.1(4) . .
C23 C22 C21 117.5(4) . .
C24 C23 C22 120.7(4) . .
C24 C23 H23 119.7 . .
C22 C23 H23 119.7 . .
C23 C24 C25 119.6(4) . .
C23 C24 H24 120.2 . .
C25 C24 H24 120.2 . .
C26 C25 C24 120.2(4) . .
C26 C25 S1 119.6(3) . .
C24 C25 S1 120.1(3) . .
C25 C26 C27 120.1(4) . .
C25 C26 H26 120.0 . .
C27 C26 H26 120.0 . .
C22 C27 C26 120.1(4) . .
C22 C27 C28 124.3(4) . .
C26 C27 C28 115.4(4) . .
O8 C28 O7 124.4(5) . .
O8 C28 C27 121.9(4) . .
O7 C28 C27 113.7(4) . .
Tb1 O11 H11A 115(4) . .
Tb1 O11 H11B 118(4) . .
H11A O11 H11B 115(6) . .
H12B O12 H12A 118(6) . .

loop_
_geom_bond_atom_site_label_1
_geom_bond_atom_site_label_2
_geom_bond_distance
_geom_bond_site_symmetry_2
Tb1 O5 2.315(3) 1_544
Tb1 O6 2.346(3) 2_756
Tb1 O3 2.437(3) 2_755
Tb1 O1 2.474(3) .
Tb1 O4 2.499(3) 2_755
Tb1 O11 2.535(4) .
Tb1 O2 2.597(3) .
Tb1 N2 2.615(4) .
Tb1 N1 2.626(4) .
Tb1 C20 2.808(5) 2_755
S1 O9 1.435(4) .
S1 O10 1.442(4) .
S1 C25 1.765(5) .
S1 C17 1.771(5) .
N1 C1 1.321(6) .
N1 C12 1.358(6) .
N2 C10 1.326(6) .
N2 C11 1.356(6) .
O1 C13 1.259(5) .
O2 C13 1.256(5) .
O3 C20 1.265(6) .
O3 Tb1 2.437(3) 2_755
O4 C20 1.246(6) .
O4 Tb1 2.499(3) 2_755
O5 C21 1.250(5) .
O5 Tb1 2.315(3) 1_566
O6 C21 1.236(5) .
O6 Tb1 2.346(3) 2_756
O7 C28 1.314(6) .
O7 H7 0.8200 .
O8 C28 1.201(6) .
C1 C2 1.392(7) .
C1 H1 0.9300 .
C2 C3 1.355(8) .
C2 H2 0.9300 .
C3 C4 1.410(8) .
C3 H3 0.9300 .
C4 C12 1.402(7) .
C4 C5 1.421(8) .
C5 C6 1.344(9) .
C5 H5 0.9300 .
C6 C7 1.415(8) .
C6 H6 0.9300 .
C7 C11 1.412(7) .
C7 C8 1.423(8) .
C8 C9 1.333(9) .
C8 H8 0.9300 .
C9 C10 1.402(8) .
C9 H9 0.9300 .
C10 H10 0.9300 .
C11 C12 1.444(7) .
C13 C14 1.504(6) .
C14 C15 1.386(6) .
C14 C19 1.399(6) .
C15 C16 1.391(6) .
C15 H15 0.9300 .
C16 C17 1.382(6) .
C16 H16 0.9300 .
C17 C18 1.385(6) .
C18 C19 1.390(6) .
C18 H18 0.9300 .
C19 C20 1.499(6) .
C20 Tb1 2.808(5) 2_755
C21 C22 1.519(6) .
C22 C27 1.387(6) .
C22 C23 1.392(6) .
C23 C24 1.383(7) .
C23 H23 0.9300 .
C24 C25 1.391(6) .
C24 H24 0.9300 .
C25 C26 1.384(6) .
C26 C27 1.390(6) .
C26 H26 0.9300 .
C27 C28 1.504(6) .
O11 H11A 0.82(2) .
O11 H11B 0.83(2) .
O12 H12B 0.82(2) .
O12 H12A 0.84(2) .

loop_
_geom_hbond_atom_site_label_D
_geom_hbond_atom_site_label_H
_geom_hbond_atom_site_label_A
_geom_hbond_distance_DH
_geom_hbond_distance_HA
_geom_hbond_distance_DA
_geom_hbond_angle_DHA
_geom_hbond_site_symmetry_A
C24 H24 O13 0.93 2.60 3.37(4) 140.3 2_666
C1 H1 O3 0.93 2.31 2.988(6) 129.9 2_755
O7 H7 O12 0.82 1.80 2.595(5) 164.4 1_556
O7 H7 O12 0.82 1.80 2.595(5) 164.4 1_556
C1 H1 O3 0.93 2.31 2.988(6) 129.9 2_755
C24 H24 O13 0.93 2.60 3.37(4) 140.3 2_666
O7 H7 O12 0.82 1.80 2.595(5) 164.4 1_556
C1 H1 O3 0.93 2.31 2.988(6) 129.9 2_755
C24 H24 O13 0.93 2.60 3.37(4) 140.3 2_666

loop_
_geom_torsion_atom_site_label_1
_geom_torsion_atom_site_label_2
_geom_torsion_atom_site_label_3
_geom_torsion_atom_site_label_4
_geom_torsion
_geom_torsion_site_symmetry_1
_geom_torsion_site_symmetry_4
O5 Tb1 N1 C1 149.3(3) 1_544 .
O6 Tb1 N1 C1 96.3(4) 2_756 .
O3 Tb1 N1 C1 -5.3(4) 2_755 .
O1 Tb1 N1 C1 -87.3(4) . .
O4 Tb1 N1 C1 32.7(4) 2_755 .
O11 Tb1 N1 C1 -49.5(4) . .
O2 Tb1 N1 C1 -124.1(4) . .
N2 Tb1 N1 C1 176.3(4) . .
C20 Tb1 N1 C1 11.4(4) 2_755 .
O5 Tb1 N1 C12 -32.5(4) 1_544 .
O6 Tb1 N1 C12 -85.5(3) 2_756 .
O3 Tb1 N1 C12 172.9(4) 2_755 .
O1 Tb1 N1 C12 90.9(3) . .
O4 Tb1 N1 C12 -149.2(3) 2_755 .
O11 Tb1 N1 C12 128.7(3) . .
O2 Tb1 N1 C12 54.1(3) . .
N2 Tb1 N1 C12 -5.5(3) . .
C20 Tb1 N1 C12 -170.5(3) 2_755 .
O5 Tb1 N2 C10 -13.3(4) 1_544 .
O6 Tb1 N2 C10 -98.7(4) 2_756 .
O3 Tb1 N2 C10 179.8(3) 2_755 .
O1 Tb1 N2 C10 113.8(4) . .
O4 Tb1 N2 C10 -87.8(4) 2_755 .
O11 Tb1 N2 C10 53.6(5) . .
O2 Tb1 N2 C10 63.4(4) . .
N1 Tb1 N2 C10 -177.8(4) . .
C20 Tb1 N2 C10 -141.2(4) 2_755 .
O5 Tb1 N2 C11 171.1(4) 1_544 .
O6 Tb1 N2 C11 85.7(4) 2_756 .
O3 Tb1 N2 C11 4.3(4) 2_755 .
O1 Tb1 N2 C11 -61.8(4) . .
O4 Tb1 N2 C11 96.7(4) 2_755 .
O11 Tb1 N2 C11 -121.9(4) . .
O2 Tb1 N2 C11 -112.1(4) . .
N1 Tb1 N2 C11 6.6(3) . .
C20 Tb1 N2 C11 43.3(5) 2_755 .
O5 Tb1 O1 C13 9.8(3) 1_544 .
O6 Tb1 O1 C13 -127.1(3) 2_756 .
O3 Tb1 O1 C13 148.4(3) 2_755 .
O4 Tb1 O1 C13 123.5(3) 2_755 .
O11 Tb1 O1 C13 73.9(3) . .
O2 Tb1 O1 C13 -0.7(2) . .
N2 Tb1 O1 C13 -70.6(3) . .
N1 Tb1 O1 C13 -132.7(3) . .
C20 Tb1 O1 C13 134.5(3) 2_755 .
O5 Tb1 O2 C13 -170.6(3) 1_544 .
O6 Tb1 O2 C13 128.2(3) 2_756 .
O3 Tb1 O2 C13 -35.1(3) 2_755 .
O1 Tb1 O2 C13 0.7(2) . .
O4 Tb1 O2 C13 -102.0(3) 2_755 .
O11 Tb1 O2 C13 -86.6(3) . .
N2 Tb1 O2 C13 100.1(3) . .
N1 Tb1 O2 C13 46.5(3) . .
C20 Tb1 O2 C13 -66.1(3) 2_755 .
C12 N1 C1 C2 0.3(8) . .
Tb1 N1 C1 C2 178.6(4) . .
N1 C1 C2 C3 -1.8(9) . .
C1 C2 C3 C4 1.9(9) . .
C2 C3 C4 C12 -0.8(9) . .
C2 C3 C4 C5 -179.8(6) . .
C12 C4 C5 C6 2.1(10) . .
C3 C4 C5 C6 -178.9(6) . .
C4 C5 C6 C7 0.2(11) . .
C5 C6 C7 C11 -1.1(10) . .
C5 C6 C7 C8 178.9(6) . .
C11 C7 C8 C9 3.4(9) . .
C6 C7 C8 C9 -176.7(6) . .
C7 C8 C9 C10 -1.9(9) . .
C11 N2 C10 C9 3.5(8) . .
Tb1 N2 C10 C9 -172.2(4) . .
C8 C9 C10 N2 -1.7(9) . .
C10 N2 C11 C7 -1.8(7) . .
Tb1 N2 C11 C7 173.9(4) . .
C10 N2 C11 C12 176.8(5) . .
Tb1 N2 C11 C12 -7.4(6) . .
C6 C7 C11 N2 178.5(5) . .
C8 C7 C11 N2 -1.5(8) . .
C6 C7 C11 C12 -0.2(8) . .
C8 C7 C11 C12 179.8(5) . .
C1 N1 C12 C4 0.9(7) . .
Tb1 N1 C12 C4 -177.4(4) . .
C1 N1 C12 C11 -177.4(4) . .
Tb1 N1 C12 C11 4.3(6) . .
C3 C4 C12 N1 -0.6(8) . .
C5 C4 C12 N1 178.4(5) . .
C3 C4 C12 C11 177.6(5) . .
C5 C4 C12 C11 -3.3(8) . .
N2 C11 C12 N1 2.0(7) . .
C7 C11 C12 N1 -179.3(4) . .
N2 C11 C12 C4 -176.3(5) . .
C7 C11 C12 C4 2.4(7) . .
Tb1 O2 C13 O1 -1.2(4) . .
Tb1 O2 C13 C14 -174.1(4) . .
Tb1 O1 C13 O2 1.3(4) . .
Tb1 O1 C13 C14 174.3(3) . .
O2 C13 C14 C15 44.0(6) . .
O1 C13 C14 C15 -129.1(5) . .
O2 C13 C14 C19 -146.0(4) . .
O1 C13 C14 C19 40.9(6) . .
C19 C14 C15 C16 -5.5(7) . .
C13 C14 C15 C16 164.8(4) . .
C14 C15 C16 C17 0.2(7) . .
C15 C16 C17 C18 3.9(7) . .
C15 C16 C17 S1 -173.9(4) . .
O9 S1 C17 C16 -159.3(4) . .
O10 S1 C17 C16 -27.3(4) . .
C25 S1 C17 C16 86.9(4) . .
O9 S1 C17 C18 22.9(4) . .
O10 S1 C17 C18 154.9(4) . .
C25 S1 C17 C18 -90.9(4) . .
C16 C17 C18 C19 -2.7(7) . .
S1 C17 C18 C19 175.1(3) . .
C17 C18 C19 C14 -2.6(6) . .
C17 C18 C19 C20 175.5(4) . .
C15 C14 C19 C18 6.6(7) . .
C13 C14 C19 C18 -163.1(4) . .
C15 C14 C19 C20 -171.3(4) . .
C13 C14 C19 C20 18.9(7) . .
Tb1 O4 C20 O3 -11.1(5) 2_755 .
Tb1 O4 C20 C19 170.0(4) 2_755 .
Tb1 O3 C20 O4 11.4(5) 2_755 .
Tb1 O3 C20 C19 -169.7(4) 2_755 .
C18 C19 C20 O4 26.2(6) . .
C14 C19 C20 O4 -155.8(5) . .
C18 C19 C20 O3 -152.8(4) . .
C14 C19 C20 O3 25.2(7) . .
C18 C19 C20 Tb1 131(2) . 2_755
C14 C19 C20 Tb1 -51(2) . 2_755
Tb1 O6 C21 O5 -88.3(8) 2_756 .
Tb1 O6 C21 C22 91.4(7) 2_756 .
Tb1 O5 C21 O6 18.9(11) 1_566 .
Tb1 O5 C21 C22 -160.9(5) 1_566 .
O6 C21 C22 C27 52.3(6) . .
O5 C21 C22 C27 -127.9(5) . .
O6 C21 C22 C23 -125.9(5) . .
O5 C21 C22 C23 53.9(6) . .
C27 C22 C23 C24 2.1(7) . .
C21 C22 C23 C24 -179.6(4) . .
C22 C23 C24 C25 -0.3(8) . .
C23 C24 C25 C26 -1.3(7) . .
C23 C24 C25 S1 174.7(4) . .
O9 S1 C25 C26 136.1(4) . .
O10 S1 C25 C26 5.3(4) . .
C17 S1 C25 C26 -109.6(4) . .
O9 S1 C25 C24 -40.0(4) . .
O10 S1 C25 C24 -170.8(4) . .
C17 S1 C25 C24 74.4(4) . .
C24 C25 C26 C27 1.1(7) . .
S1 C25 C26 C27 -174.9(3) . .
C23 C22 C27 C26 -2.3(7) . .
C21 C22 C27 C26 179.5(4) . .
C23 C22 C27 C28 -177.7(4) . .
C21 C22 C27 C28 4.1(7) . .
C25 C26 C27 C22 0.7(7) . .
C25 C26 C27 C28 176.4(4) . .
C22 C27 C28 O8 -144.4(5) . .
C26 C27 C28 O8 40.1(7) . .
C22 C27 C28 O7 38.6(6) . .
C26 C27 C28 O7 -136.9(4) . .
